data_7016981
loop_
_publ_author_name
'Ioffe, Ilya N.'
'Mazaleva, Olga N.'
'Chen, Chuanbao'
'Yang, Shangfeng'
'Kemnitz, Erhard'
'Troyanov, Sergey I.'

_publ_section_title
;
 C(76) fullerene chlorides and cage transformations. Structural and
 theoretical study.
;
_journal_issue 41
_journal_name_full 'Dalton transactions (Cambridge, England : 2003)'
_journal_page_first 11005
_journal_page_last 11011
_journal_paper_doi 10.1039/c1dt10256g
_journal_volume 40
_journal_year 2011
_chemical_formula_sum 'C76 Cl33.25 O1.32 P1.32'
_chemical_formula_weight 2153.59
_chemical_name_systematic
;
?
;
_space_group_IT_number 15
_symmetry_cell_setting monoclinic
_symmetry_space_group_name_Hall '-C 2yc'
_symmetry_space_group_name_H-M 'C 1 2/c 1'
_atom_sites_solution_hydrogens none
_atom_sites_solution_primary direct
_atom_sites_solution_secondary difmap
_audit_creation_method SHELXL-97
_cell_angle_alpha 90.00
_cell_angle_beta 110.380(10)
_cell_angle_gamma 90.00
_cell_formula_units_Z 4
_cell_length_a 23.6310(10)
_cell_length_b 27.894(2)
_cell_length_c 11.5340(10)
_cell_measurement_reflns_used 24000
_cell_measurement_temperature 100(2)
_cell_measurement_theta_max 32
_cell_measurement_theta_min 5
_cell_volume 7126.9(10)
_computing_cell_refinement XDS
_computing_data_collection XDS
_computing_data_reduction XDS
_computing_structure_refinement 'SHELXL-97 (Sheldrick, 1997)'
_computing_structure_solution 'SHELXS-97 (Sheldrick, 1990)'
_diffrn_ambient_temperature 100(2)
_diffrn_measured_fraction_theta_full 0.977
_diffrn_measured_fraction_theta_max 0.933
_diffrn_measurement_device_type MAR225
_diffrn_measurement_method CCD
_diffrn_radiation_monochromator Cu(113)
_diffrn_radiation_source 'BL14.2, PSF, BESSY, Berlin, Germany'
_diffrn_radiation_type synchrotron
_diffrn_radiation_wavelength 0.90500
_diffrn_reflns_av_R_equivalents 0.3050
_diffrn_reflns_av_sigmaI/netI 0.3411
_diffrn_reflns_limit_h_max 30
_diffrn_reflns_limit_h_min -30
_diffrn_reflns_limit_k_max 35
_diffrn_reflns_limit_k_min -35
_diffrn_reflns_limit_l_max 14
_diffrn_reflns_limit_l_min -12
_diffrn_reflns_number 20367
_diffrn_reflns_theta_full 32.60
_diffrn_reflns_theta_max 35.46
_diffrn_reflns_theta_min 2.46
_exptl_absorpt_coefficient_mu 1.347
_exptl_absorpt_correction_type none
_exptl_crystal_colour yellow
_exptl_crystal_density_diffrn 2.007
_exptl_crystal_density_method 'not measured'
_exptl_crystal_description plate
_exptl_crystal_F_000 4207
_exptl_crystal_size_max 0.03
_exptl_crystal_size_mid 0.03
_exptl_crystal_size_min 0.005
_refine_diff_density_max 0.848
_refine_diff_density_min -0.739
_refine_diff_density_rms 0.193
_refine_ls_extinction_method none
_refine_ls_goodness_of_fit_ref 1.034
_refine_ls_matrix_type full
_refine_ls_number_parameters 534
_refine_ls_number_reflns 7346
_refine_ls_number_restraints 12
_refine_ls_restrained_S_all 1.035
_refine_ls_R_factor_all 0.3342
_refine_ls_R_factor_gt 0.1170
_refine_ls_shift/su_max 0.022
_refine_ls_shift/su_mean 0.002
_refine_ls_structure_factor_coef Fsqd
_refine_ls_weighting_details 'calc w=1/[\s^2^(Fo^2^)+(0.0800P)^2^+10.0000P] where P=(Fo^2^+2Fc^2^)/3'
_refine_ls_weighting_scheme calc
_refine_ls_wR_factor_gt 0.2498
_refine_ls_wR_factor_ref 0.2826
_reflns_number_gt 2322
_reflns_number_total 7346
_reflns_threshold_expression >2sigma(I)
_cod_data_source_file c1dt10256g.txt
_cod_data_source_block x76pcl1
_cod_depositor_comments
;
The following automatic conversions were performed:

'_symmetry_cell_setting' value 'Monoclinic' changed to 'monoclinic'
according to /home/saulius/struct/CIF-dictionaries/cif_core.dic
dictionary named 'cif_core.dic' version 2.4.1 from 2010-06-29.

Automatic conversion script
Id: cif_fix_values 1715 2011-07-08 13:25:40Z adriana 
;
_cod_original_cell_volume 7126.9(9)
_cod_original_sg_symbol_H-M C2/c
_cod_database_code 7016981

loop_
_symmetry_equiv_pos_as_xyz
'x, y, z'
'-x, y, -z+1/2'
'x+1/2, y+1/2, z'
'-x+1/2, y+1/2, -z+1/2'
'-x, -y, -z'
'x, -y, z-1/2'
'-x+1/2, -y+1/2, -z'
'x+1/2, -y+1/2, z-1/2'

loop_
_atom_site_label
_atom_site_type_symbol
_atom_site_fract_x
_atom_site_fract_y
_atom_site_fract_z
_atom_site_U_iso_or_equiv
_atom_site_adp_type
_atom_site_occupancy
_atom_site_symmetry_multiplicity
_atom_site_calc_flag
_atom_site_refinement_flags
Cl1 Cl 0.5513(2) 0.46094(14) 0.3720(4) 0.0726(13) Uani 1 1 d .
Cl2 Cl 0.4787(2) 0.43032(14) 0.5258(4) 0.0657(13) Uani 1 1 d .
Cl3 Cl 0.3582(2) 0.42425(13) 0.3113(4) 0.0632(12) Uani 1 1 d .
Cl4 Cl 0.30793(19) 0.34242(14) 0.4162(3) 0.0550(11) Uani 1 1 d .
Cl5 Cl 0.41775(18) 0.33282(14) 0.6496(3) 0.0532(10) Uani 1 1 d .
Cl6 Cl 0.39750(19) 0.22884(14) 0.6638(3) 0.0586(11) Uani 1 1 d .
Cl7 Cl 0.2910(2) 0.21052(16) 0.4404(3) 0.0652(12) Uani 1 1 d .
Cl8 Cl 0.42873(17) 0.11386(13) 0.6181(3) 0.0461(10) Uani 1 1 d .
Cl9 Cl 0.5492(2) 0.00609(12) 0.3734(3) 0.0552(11) Uani 1 1 d .
Cl10 Cl 0.64482(19) 0.04409(12) 0.1962(3) 0.0528(10) Uani 1 1 d .
Cl11 Cl 0.7528(2) 0.15178(16) 0.3461(4) 0.0680(12) Uani 1 1 d .
Cl12 Cl 0.59954(18) 0.08521(12) 0.6389(3) 0.0474(10) Uani 1 1 d .
Cl13 Cl 0.7189(2) 0.11389(16) 0.5527(3) 0.0650(12) Uani 1 1 d .
Cl14 Cl 0.70701(19) 0.20971(15) 0.6591(3) 0.0561(11) Uani 1 1 d .
Cl15 Cl 0.3479(4) 0.4443(3) 0.6521(8) 0.078(3) Uani 0.662(10) 1 d P
Cl16 Cl 0.2956(4) 0.5189(3) 0.4475(6) 0.081(3) Uani 0.662(10) 1 d P
Cl17 Cl 0.2162(4) 0.4356(3) 0.4580(9) 0.095(3) Uani 0.662(10) 1 d P
Cl19 Cl 0.372(3) 0.437(2) 0.759(5) 0.29(3) Uani 0.32(2) 1 d PU
Cl20 Cl 0.248(2) 0.4236(17) 0.567(5) 0.24(2) Uani 0.32(2) 1 d PU
P P 0.2745(3) 0.4806(2) 0.5688(7) 0.063(2) Uani 0.662(10) 1 d P
O O 0.2532(7) 0.5071(5) 0.6509(14) 0.055(4) Uani 0.662(10) 1 d P
C1 C 0.5162(8) 0.4043(5) 0.3210(14) 0.055(4) Uani 1 1 d .
C2 C 0.4727(9) 0.3870(5) 0.4082(14) 0.059(5) Uani 1 1 d .
C3 C 0.4071(7) 0.3733(5) 0.3398(13) 0.052(4) Uani 1 1 d .
C4 C 0.3767(8) 0.3276(5) 0.3940(13) 0.058(5) Uani 1 1 d .
C5 C 0.4215(7) 0.3028(5) 0.5162(12) 0.050(4) Uani 1 1 d .
C6 C 0.4123(7) 0.2436(4) 0.5268(12) 0.043(4) Uani 1 1 d .
C7 C 0.3638(6) 0.2161(5) 0.4140(10) 0.044(4) Uani 1 1 d .
C8 C 0.3839(6) 0.1664(5) 0.3967(10) 0.033(3) Uani 1 1 d .
C9 C 0.4422(7) 0.1426(5) 0.4873(11) 0.041(4) Uani 1 1 d .
C10 C 0.4543(7) 0.1037(4) 0.4052(10) 0.035(3) Uani 1 1 d .
C11 C 0.5087(6) 0.0920(5) 0.4105(11) 0.037(3) Uani 1 1 d .
C12 C 0.5257(7) 0.0653(4) 0.3151(10) 0.036(3) Uani 1 1 d .
C13 C 0.5797(6) 0.0915(4) 0.3153(10) 0.034(3) Uani 1 1 d .
C14 C 0.6010(6) 0.0953(5) 0.2061(10) 0.035(3) Uani 1 1 d .
C15 C 0.6325(6) 0.1424(5) 0.2093(11) 0.040(4) Uani 1 1 d .
C16 C 0.6745(7) 0.1648(5) 0.3316(10) 0.043(4) Uani 1 1 d .
C17 C 0.6638(6) 0.2174(5) 0.3153(10) 0.034(3) Uani 1 1 d .
C18 C 0.6490(6) 0.2431(4) 0.2038(11) 0.036(3) Uani 1 1 d .
C19 C 0.6399(6) 0.2912(5) 0.2106(10) 0.039(3) Uani 1 1 d .
C20 C 0.6313(7) 0.3114(5) 0.3153(11) 0.043(4) Uani 1 1 d .
C21 C 0.5975(8) 0.3538(5) 0.2853(13) 0.052(4) Uani 1 1 d .
C22 C 0.5636(7) 0.3671(5) 0.3548(11) 0.044(4) Uani 1 1 d .
C23 C 0.5617(7) 0.3361(5) 0.4512(11) 0.040(3) Uani 1 1 d .
C24 C 0.5080(7) 0.3432(4) 0.4699(11) 0.038(3) Uani 1 1 d .
C25 C 0.4824(7) 0.3065(5) 0.5154(11) 0.041(4) Uani 1 1 d .
C26 C 0.5138(6) 0.2623(5) 0.5419(11) 0.036(3) Uani 1 1 d .
C27 C 0.4755(7) 0.2259(5) 0.5428(10) 0.043(4) Uani 1 1 d .
C28 C 0.4904(6) 0.1774(4) 0.5279(9) 0.032(3) Uani 1 1 d .
C29 C 0.5501(6) 0.1680(5) 0.5254(9) 0.034(3) Uani 1 1 d .
C30 C 0.5646(5) 0.1185(5) 0.4962(9) 0.030(3) Uani 1 1 d .
C31 C 0.6055(6) 0.1200(4) 0.4190(9) 0.029(3) Uani 1 1 d .
C32 C 0.6582(6) 0.1505(5) 0.4481(10) 0.039(3) Uani 1 1 d .
C33 C 0.6507(7) 0.1979(5) 0.5097(11) 0.043(4) Uani 1 1 d .
C34 C 0.6558(6) 0.2364(5) 0.4189(10) 0.036(3) Uani 1 1 d .
C35 C 0.6326(6) 0.2819(5) 0.4143(10) 0.034(3) Uani 1 1 d .
C36 C 0.5945(6) 0.2935(5) 0.4832(10) 0.035(3) Uani 1 1 d .
C37 C 0.5704(7) 0.2540(5) 0.5303(10) 0.044(4) Uani 1 1 d .
C38 C 0.5905(6) 0.2056(5) 0.5268(9) 0.031(3) Uani 1 1 d .

loop_
_atom_site_aniso_label
_atom_site_aniso_U_11
_atom_site_aniso_U_22
_atom_site_aniso_U_33
_atom_site_aniso_U_23
_atom_site_aniso_U_13
_atom_site_aniso_U_12
Cl1 0.098(4) 0.040(2) 0.087(3) -0.013(2) 0.042(3) -0.007(3)
Cl2 0.087(3) 0.042(2) 0.073(3) -0.024(2) 0.034(3) -0.003(2)
Cl3 0.079(3) 0.039(2) 0.077(3) 0.005(2) 0.035(2) 0.023(2)
Cl4 0.064(3) 0.053(2) 0.049(2) -0.0051(18) 0.0211(19) 0.016(2)
Cl5 0.063(3) 0.057(2) 0.0415(18) -0.0131(17) 0.0210(19) 0.006(2)
Cl6 0.083(3) 0.064(3) 0.0383(17) -0.0035(18) 0.033(2) 0.007(2)
Cl7 0.079(3) 0.075(3) 0.047(2) -0.003(2) 0.029(2) -0.003(3)
Cl8 0.065(3) 0.050(2) 0.0280(15) 0.0093(15) 0.0223(17) 0.002(2)
Cl9 0.085(3) 0.035(2) 0.054(2) 0.0078(18) 0.035(2) 0.007(2)
Cl10 0.076(3) 0.039(2) 0.0520(19) -0.0040(17) 0.033(2) 0.008(2)
Cl11 0.075(3) 0.076(3) 0.059(2) -0.005(2) 0.031(2) 0.003(3)
Cl12 0.069(3) 0.046(2) 0.0282(15) 0.0129(15) 0.0183(16) 0.021(2)
Cl13 0.076(3) 0.069(3) 0.047(2) 0.006(2) 0.018(2) 0.022(3)
Cl14 0.057(2) 0.076(3) 0.0317(16) -0.0060(18) 0.0113(17) 0.001(2)
Cl15 0.092(6) 0.052(4) 0.091(5) 0.003(4) 0.034(5) 0.005(4)
Cl16 0.091(6) 0.101(6) 0.060(4) -0.008(4) 0.037(4) 0.013(5)
Cl17 0.066(5) 0.098(6) 0.122(7) -0.056(5) 0.035(5) -0.008(5)
Cl19 0.30(3) 0.27(3) 0.29(3) -0.062(18) 0.11(2) 0.028(18)
Cl20 0.24(3) 0.24(3) 0.25(3) -0.018(17) 0.112(19) 0.031(17)
P 0.066(5) 0.043(4) 0.091(5) -0.021(4) 0.042(4) -0.005(4)
O 0.070(11) 0.032(8) 0.078(10) -0.019(8) 0.045(9) -0.012(8)
C1 0.069(12) 0.022(8) 0.081(10) -0.010(7) 0.035(10) 0.005(9)
C2 0.094(14) 0.026(8) 0.072(10) -0.010(8) 0.046(10) -0.002(10)
C3 0.060(11) 0.042(9) 0.052(8) 0.003(7) 0.017(8) -0.015(9)
C4 0.103(14) 0.040(9) 0.049(8) 0.005(7) 0.050(9) 0.016(10)
C5 0.055(10) 0.058(10) 0.043(8) -0.005(7) 0.025(8) 0.013(9)
C6 0.064(11) 0.022(7) 0.053(8) -0.009(6) 0.031(8) 0.009(8)
C7 0.046(9) 0.056(10) 0.021(6) 0.001(6) 0.000(6) 0.013(8)
C8 0.038(8) 0.038(8) 0.024(6) 0.000(6) 0.011(6) -0.006(7)
C9 0.049(9) 0.048(9) 0.030(6) 0.001(6) 0.020(7) 0.001(8)
C10 0.051(10) 0.019(7) 0.026(6) 0.005(5) 0.002(6) -0.009(7)
C11 0.040(9) 0.029(8) 0.044(7) 0.017(6) 0.017(7) 0.009(7)
C12 0.051(9) 0.034(7) 0.026(6) 0.000(5) 0.016(6) 0.001(8)
C13 0.048(9) 0.027(7) 0.027(6) 0.002(5) 0.011(6) 0.013(7)
C14 0.029(8) 0.043(9) 0.030(6) -0.004(6) 0.006(6) 0.006(7)
C15 0.054(10) 0.044(8) 0.031(6) -0.006(6) 0.025(7) -0.010(8)
C16 0.056(10) 0.048(9) 0.020(6) -0.010(6) 0.007(6) -0.011(8)
C17 0.032(8) 0.045(9) 0.025(6) -0.007(6) 0.010(6) -0.001(7)
C18 0.048(9) 0.030(8) 0.035(7) 0.001(6) 0.020(7) -0.006(8)
C19 0.039(8) 0.044(9) 0.030(6) 0.005(6) 0.008(6) -0.007(8)
C20 0.055(10) 0.041(9) 0.033(7) 0.001(6) 0.013(7) -0.011(8)
C21 0.085(12) 0.033(9) 0.050(8) -0.007(7) 0.038(9) -0.013(9)
C22 0.067(11) 0.024(8) 0.037(7) -0.019(6) 0.014(7) -0.021(8)
C23 0.054(10) 0.027(8) 0.042(7) -0.013(6) 0.019(7) -0.001(8)
C24 0.052(9) 0.017(7) 0.036(7) -0.004(6) 0.003(7) 0.003(7)
C25 0.056(10) 0.033(8) 0.030(6) -0.019(6) 0.010(7) -0.003(8)
C26 0.050(9) 0.028(8) 0.033(6) -0.005(6) 0.020(7) 0.013(8)
C27 0.057(10) 0.058(10) 0.018(6) -0.006(6) 0.017(6) -0.001(9)
C28 0.052(9) 0.030(8) 0.020(6) 0.004(5) 0.018(6) 0.009(8)
C29 0.046(9) 0.043(8) 0.011(5) 0.006(5) 0.007(6) 0.009(7)
C30 0.022(7) 0.043(9) 0.021(5) 0.003(6) 0.001(5) 0.000(7)
C31 0.036(8) 0.030(7) 0.016(5) 0.008(5) 0.003(5) 0.017(7)
C32 0.041(8) 0.049(9) 0.027(6) -0.003(6) 0.010(6) -0.007(8)
C33 0.074(11) 0.032(8) 0.028(6) -0.001(6) 0.022(7) 0.005(8)
C34 0.033(8) 0.043(9) 0.033(6) -0.008(6) 0.012(6) -0.011(7)
C35 0.030(8) 0.037(8) 0.028(6) -0.005(6) 0.002(6) -0.010(7)
C36 0.040(8) 0.037(8) 0.024(6) -0.017(6) 0.005(6) -0.011(7)
C37 0.064(11) 0.049(9) 0.013(5) -0.011(6) 0.005(6) -0.002(8)
C38 0.043(8) 0.041(8) 0.006(4) 0.001(5) 0.004(5) 0.004(7)

loop_
_atom_type_symbol
_atom_type_description
_atom_type_scat_dispersion_real
_atom_type_scat_dispersion_imag
_atom_type_scat_source
C C 0.0033 0.0016 'International Tables Vol C Tables 4.2.6.8 and 6.1.1.4'
Cl Cl 0.1484 0.1585 'International Tables Vol C Tables 4.2.6.8 and 6.1.1.4'
P P 0.1023 0.0942 'International Tables Vol C Tables 4.2.6.8 and 6.1.1.4'
O O 0.0106 0.0060 'International Tables Vol C Tables 4.2.6.8 and 6.1.1.4'

loop_
_geom_angle_atom_site_label_1
_geom_angle_atom_site_label_2
_geom_angle_atom_site_label_3
_geom_angle
_geom_angle_site_symmetry_1
_geom_angle_site_symmetry_3
Cl19 Cl15 P 128(3) . .
Cl19 Cl15 Cl20 117(3) . .
P Cl15 Cl20 46.5(12) . .
Cl20 Cl17 P 59(2) . .
Cl17 Cl20 P 81(3) . .
Cl17 Cl20 Cl15 121(3) . .
P Cl20 Cl15 55.9(15) . .
O P Cl20 105.9(14) . .
O P Cl15 113.7(9) . .
Cl20 P Cl15 77.6(18) . .
O P Cl16 115.3(7) . .
Cl20 P Cl16 133.5(15) . .
Cl15 P Cl16 103.4(4) . .
O P Cl17 115.7(8) . .
Cl20 P Cl17 39.5(17) . .
Cl15 P Cl17 106.9(5) . .
Cl16 P Cl17 100.3(5) . .
C22 C1 C1 109.2(10) . 2_655
C22 C1 C2 101.5(11) . .
C1 C1 C2 116.0(16) 2_655 .
C22 C1 Cl1 108.1(11) . .
C1 C1 Cl1 110.5(6) 2_655 .
C2 C1 Cl1 110.9(8) . .
C24 C2 C3 109.7(12) . .
C24 C2 C1 99.0(11) . .
C3 C2 C1 118.0(12) . .
C24 C2 Cl2 107.8(11) . .
C3 C2 Cl2 111.1(11) . .
C1 C2 Cl2 110.2(10) . .
C21 C3 C2 107.9(12) 2_655 .
C21 C3 C4 100.6(11) 2_655 .
C2 C3 C4 119.0(12) . .
C21 C3 Cl3 106.5(10) 2_655 .
C2 C3 Cl3 111.8(10) . .
C4 C3 Cl3 109.7(10) . .
C19 C4 C5 108.7(11) 2_655 .
C19 C4 C3 103.6(9) 2_655 .
C5 C4 C3 114.7(14) . .
C19 C4 Cl4 105.8(12) 2_655 .
C5 C4 Cl4 109.3(8) . .
C3 C4 Cl4 114.0(10) . .
C25 C5 C4 108.6(11) . .
C25 C5 C6 102.9(11) . .
C4 C5 C6 115.4(12) . .
C25 C5 Cl5 108.8(10) . .
C4 C5 Cl5 110.1(9) . .
C6 C5 Cl5 110.7(8) . .
C27 C6 C7 109.8(9) . .
C27 C6 C5 100.6(11) . .
C7 C6 C5 119.2(11) . .
C27 C6 Cl6 107.7(9) . .
C7 C6 Cl6 107.7(9) . .
C5 C6 Cl6 111.2(7) . .
C18 C7 C8 108.6(9) 2_655 .
C18 C7 C6 111.1(12) 2_655 .
C8 C7 C6 112.4(11) . .
C18 C7 Cl7 106.6(9) 2_655 .
C8 C7 Cl7 107.4(10) . .
C6 C7 Cl7 110.5(7) . .
C15 C8 C7 125.8(12) 2_655 .
C15 C8 C9 107.9(11) 2_655 .
C7 C8 C9 123.5(10) . .
C28 C9 C10 112.3(10) . .
C28 C9 C8 110.0(11) . .
C10 C9 C8 101.5(10) . .
C28 C9 Cl8 111.8(8) . .
C10 C9 Cl8 108.9(9) . .
C8 C9 Cl8 111.9(8) . .
C11 C10 C14 123.5(11) . 2_655
C11 C10 C9 122.7(13) . .
C14 C10 C9 110.3(12) 2_655 .
C10 C11 C12 127.0(13) . .
C10 C11 C30 121.4(11) . .
C12 C11 C30 108.9(11) . .
C13 C12 C11 101.9(10) . .
C13 C12 C12 112.6(9) . 2_655
C11 C12 C12 112.8(13) . 2_655
C13 C12 Cl9 107.5(10) . .
C11 C12 Cl9 108.0(8) . .
C12 C12 Cl9 113.2(4) 2_655 .
C31 C13 C12 114.0(9) . .
C31 C13 C14 120.2(12) . .
C12 C13 C14 124.9(11) . .
C10 C14 C15 99.3(11) 2_655 .
C10 C14 C13 106.4(10) 2_655 .
C15 C14 C13 110.2(9) . .
C10 C14 Cl10 114.9(9) 2_655 .
C15 C14 Cl10 113.9(9) . .
C13 C14 Cl10 111.4(9) . .
C8 C15 C14 115.8(12) 2_655 .
C8 C15 C16 121.5(12) 2_655 .
C14 C15 C16 122.1(10) . .
C17 C16 C15 104.9(10) . .
C17 C16 C32 106.1(10) . .
C15 C16 C32 114.0(11) . .
C17 C16 Cl11 109.2(9) . .
C15 C16 Cl11 108.0(8) . .
C32 C16 Cl11 114.2(9) . .
C34 C17 C18 122.1(12) . .
C34 C17 C16 109.8(10) . .
C18 C17 C16 126.5(10) . .
C19 C18 C17 116.2(10) . .
C19 C18 C7 124.3(11) . 2_655
C17 C18 C7 118.9(12) . 2_655
C18 C19 C20 120.9(11) . .
C18 C19 C4 127.8(11) . 2_655
C20 C19 C4 109.8(12) . 2_655
C35 C20 C21 123.1(12) . .
C35 C20 C19 119.7(13) . .
C21 C20 C19 111.4(11) . .
C22 C21 C20 119.0(11) . .
C22 C21 C3 126.9(15) . 2_655
C20 C21 C3 112.6(11) . 2_655
C21 C22 C23 118.5(13) . .
C21 C22 C1 125.6(12) . .
C23 C22 C1 113.9(11) . .
C24 C23 C36 122.6(12) . .
C24 C23 C22 108.6(13) . .
C36 C23 C22 124.0(11) . .
C23 C24 C25 120.2(12) . .
C23 C24 C2 115.5(12) . .
C25 C24 C2 122.4(14) . .
C24 C25 C26 117.4(12) . .
C24 C25 C5 128.4(13) . .
C26 C25 C5 112.7(12) . .
C27 C26 C37 122.1(12) . .
C27 C26 C25 110.5(13) . .
C37 C26 C25 124.6(12) . .
C26 C27 C28 121.0(12) . .
C26 C27 C6 112.5(12) . .
C28 C27 C6 124.6(13) . .
C27 C28 C29 117.4(12) . .
C27 C28 C9 118.5(12) . .
C29 C28 C9 122.5(11) . .
C38 C29 C28 121.7(11) . .
C38 C29 C30 118.8(10) . .
C28 C29 C30 118.4(11) . .
C29 C30 C31 110.4(9) . .
C29 C30 C11 112.2(10) . .
C31 C30 C11 102.4(9) . .
C29 C30 Cl12 109.7(7) . .
C31 C30 Cl12 111.3(8) . .
C11 C30 Cl12 110.7(8) . .
C13 C31 C32 128.3(10) . .
C13 C31 C30 108.1(11) . .
C32 C31 C30 123.4(10) . .
C31 C32 C33 112.4(11) . .
C31 C32 C16 113.5(10) . .
C33 C32 C16 106.0(10) . .
C31 C32 Cl13 103.9(9) . .
C33 C32 Cl13 111.4(9) . .
C16 C32 Cl13 109.7(9) . .
C38 C33 C34 106.8(11) . .
C38 C33 C32 116.5(12) . .
C34 C33 C32 103.8(9) . .
C38 C33 Cl14 105.2(7) . .
C34 C33 Cl14 108.4(10) . .
C32 C33 Cl14 115.6(10) . .
C35 C34 C17 119.7(11) . .
C35 C34 C33 123.2(9) . .
C17 C34 C33 112.8(12) . .
C34 C35 C20 117.9(11) . .
C34 C35 C36 120.5(11) . .
C20 C35 C36 118.8(13) . .
C23 C36 C35 116.4(11) . .
C23 C36 C37 119.8(12) . .
C35 C36 C37 116.6(12) . .
C26 C37 C36 115.2(12) . .
C26 C37 C38 119.5(12) . .
C36 C37 C38 122.2(11) . .
C29 C38 C37 117.9(12) . .
C29 C38 C33 123.5(11) . .
C37 C38 C33 118.1(11) . .

loop_
_geom_bond_atom_site_label_1
_geom_bond_atom_site_label_2
_geom_bond_distance
_geom_bond_site_symmetry_2
Cl1 C1 1.787(16) .
Cl2 C2 1.786(14) .
Cl3 C3 1.789(17) .
Cl4 C4 1.779(16) .
Cl5 C5 1.779(12) .
Cl6 C6 1.782(12) .
Cl7 C7 1.855(14) .
Cl8 C9 1.830(11) .
Cl9 C12 1.796(13) .
Cl10 C14 1.791(13) .
Cl11 C16 1.836(15) .
Cl12 C30 1.818(11) .
Cl13 C32 1.829(14) .
Cl14 C33 1.804(15) .
Cl15 Cl19 1.18(6) .
Cl15 P 1.948(11) .
Cl15 Cl20 2.30(5) .
Cl16 P 1.958(9) .
Cl17 Cl20 1.27(5) .
Cl17 P 1.968(11) .
Cl20 P 1.71(5) .
P O 1.424(13) .
C1 C22 1.48(2) .
C1 C1 1.55(3) 2_655
C1 C2 1.738(19) .
C2 C24 1.51(2) .
C2 C3 1.52(2) .
C3 C21 1.509(19) 2_655
C3 C4 1.686(19) .
C4 C19 1.520(19) 2_655
C4 C5 1.60(2) .
C5 C25 1.45(2) .
C5 C6 1.677(19) .
C6 C27 1.52(2) .
C6 C7 1.60(2) .
C7 C18 1.490(17) 2_655
C7 C8 1.499(19) .
C8 C15 1.329(17) 2_655
C8 C9 1.559(19) .
C9 C28 1.446(19) .
C9 C10 1.532(17) .
C10 C11 1.308(18) .
C10 C14 1.496(18) 2_655
C11 C12 1.495(16) .
C11 C30 1.537(18) .
C12 C13 1.470(19) .
C12 C12 1.57(3) 2_655
C13 C31 1.390(17) .
C13 C14 1.513(15) .
C14 C10 1.496(18) 2_655
C14 C15 1.505(18) .
C15 C8 1.329(17) 2_655
C15 C16 1.547(18) .
C16 C17 1.488(19) .
C16 C32 1.573(15) .
C17 C34 1.378(15) .
C17 C18 1.406(16) .
C18 C19 1.366(18) .
C18 C7 1.490(17) 2_655
C19 C20 1.410(16) .
C19 C4 1.520(19) 2_655
C20 C35 1.399(17) .
C20 C21 1.40(2) .
C21 C22 1.367(18) .
C21 C3 1.509(19) 2_655
C22 C23 1.421(18) .
C23 C24 1.374(18) .
C23 C36 1.399(19) .
C24 C25 1.382(18) .
C25 C26 1.415(18) .
C26 C27 1.365(18) .
C26 C37 1.408(19) .
C27 C28 1.422(18) .
C28 C29 1.446(18) .
C29 C38 1.414(18) .
C29 C30 1.489(17) .
C30 C31 1.525(14) .
C31 C32 1.448(18) .
C32 C33 1.540(18) .
C33 C38 1.518(19) .
C33 C34 1.535(17) .
C34 C35 1.375(18) .
C35 C36 1.429(16) .
C36 C37 1.431(18) .
C37 C38 1.436(18) .
